data_4337067
loop_
_publ_author_name
'Antoine B\'eziau'
'St\'ephane A. Baudron'
'Audrey Fluck'
'Mir Wais Hosseini'

_publ_contact_author
; Prof Mir Wais Hosseini
  Laboratoire de Tectonique Mol\'eculaire, 
  UMR CNRS 7140, Universit\'e de Strasbourg,
  CS 90032
  F-67081 Strasbourg Cedex, France 
;
_publ_contact_author_email hosseini@unistra.fr
_publ_contact_author_fax '33 3 68 85 13 23'
_publ_contact_author_phone '33 3 68 85 13 25'
_publ_section_title
;
 From Sequential to One-Pot Synthesis of Dipyrrin Based Grid-Type Mixed
 Metal-Organic Frameworks
;
_journal_name_full 'Inorganic Chemistry'
_journal_page_first 14439
_journal_page_last 14448
_journal_paper_doi 10.1021/ic402892f
_journal_volume 52
_journal_year 2013
_chemical_formula_moiety 'C56 H40 Cd Cl2 N12 Zn2'
_chemical_formula_sum 'C56 H40 Cd Cl2 N12 Zn2'
_chemical_formula_weight 1195.04
_chemical_name_systematic
;
 ?
;
_space_group_IT_number 126
_symmetry_cell_setting tetragonal
_symmetry_space_group_name_Hall '-P 4a 2bc'
_symmetry_space_group_name_H-M 'P 4/n n c :2'
_atom_sites_solution_hydrogens geom
_atom_sites_solution_primary direct
_atom_sites_solution_secondary difmap
_audit_creation_method SHELXL-97
_cell_angle_alpha 90.00
_cell_angle_beta 90.00
_cell_angle_gamma 90.00
_cell_formula_units_Z 2
_cell_length_a 20.0126(3)
_cell_length_b 20.0126(3)
_cell_length_c 10.3775(3)
_cell_measurement_reflns_used 9886
_cell_measurement_temperature 173(2)
_cell_measurement_theta_max 28.28
_cell_measurement_theta_min 2.88
_cell_volume 4156.23(15)
_computing_cell_refinement 'Bruker SAINT'
_computing_data_collection 'Bruker APEX2'
_computing_data_reduction 'Bruker SAINT'
_computing_molecular_graphics 'Bruker SHELXTL'
_computing_publication_material 'Bruker SHELXTL'
_computing_structure_refinement 'SHELXL-97 (Sheldrick, 2008)'
_computing_structure_solution 'SHELXS-97 (Sheldrick, 2008)'
_diffrn_ambient_temperature 173(2)
_diffrn_measured_fraction_theta_full 0.998
_diffrn_measured_fraction_theta_max 0.998
_diffrn_measurement_device_type 'Bruker APEX-II CCD'
_diffrn_measurement_method '\f and \w scans'
_diffrn_radiation_monochromator graphite
_diffrn_radiation_source 'fine-focus sealed tube'
_diffrn_radiation_type MoK\a
_diffrn_radiation_wavelength 0.71073
_diffrn_reflns_av_R_equivalents 0.0349
_diffrn_reflns_av_sigmaI/netI 0.0122
_diffrn_reflns_limit_h_max 20
_diffrn_reflns_limit_h_min -26
_diffrn_reflns_limit_k_max 26
_diffrn_reflns_limit_k_min -26
_diffrn_reflns_limit_l_max 13
_diffrn_reflns_limit_l_min -13
_diffrn_reflns_number 58165
_diffrn_reflns_theta_full 28.32
_diffrn_reflns_theta_max 28.32
_diffrn_reflns_theta_min 2.04
_exptl_absorpt_coefficient_mu 0.922
_exptl_absorpt_correction_T_max 0.9134
_exptl_absorpt_correction_T_min 0.9134
_exptl_absorpt_correction_type multi-scan
_exptl_absorpt_process_details sadabs
_exptl_crystal_colour orange
_exptl_crystal_density_diffrn 0.955
_exptl_crystal_description cube
_exptl_crystal_F_000 1204
_exptl_crystal_size_max 0.10
_exptl_crystal_size_mid 0.10
_exptl_crystal_size_min 0.10
_platon_squeeze_details
;
;
_refine_diff_density_max 0.427
_refine_diff_density_min -0.335
_refine_diff_density_rms 0.055
_refine_ls_extinction_method none
_refine_ls_goodness_of_fit_ref 1.037
_refine_ls_hydrogen_treatment constr
_refine_ls_matrix_type full
_refine_ls_number_parameters 81
_refine_ls_number_reflns 2600
_refine_ls_number_restraints 0
_refine_ls_restrained_S_all 1.037
_refine_ls_R_factor_all 0.0452
_refine_ls_R_factor_gt 0.0350
_refine_ls_shift/su_max 0.000
_refine_ls_shift/su_mean 0.000
_refine_ls_structure_factor_coef Fsqd
_refine_ls_weighting_details 'calc w=1/[\s^2^(Fo^2^)+(0.0339P)^2^+4.4336P] where P=(Fo^2^+2Fc^2^)/3'
_refine_ls_weighting_scheme calc
_refine_ls_wR_factor_gt 0.0822
_refine_ls_wR_factor_ref 0.0867
_reflns_number_gt 2166
_reflns_number_total 2600
_reflns_threshold_expression >2sigma(I)
_cod_data_source_file ic402892f_si_002_09.cif
_cod_data_source_block M'MOF8
_cod_original_sg_symbol_H-M 'P 4/n n c'
_cod_database_code 4337067

loop_
_symmetry_equiv_pos_as_xyz
'x, y, z'
'-x+1/2, -y+1/2, z'
'-y+1/2, x, z'
'y, -x+1/2, z'
'-x+1/2, y, -z+1/2'
'x, -y+1/2, -z+1/2'
'y, x, -z+1/2'
'-y+1/2, -x+1/2, -z+1/2'
'-x, -y, -z'
'x-1/2, y-1/2, -z'
'y-1/2, -x, -z'
'-y, x-1/2, -z'
'x-1/2, -y, z-1/2'
'-x, y-1/2, z-1/2'
'-y, -x, z-1/2'
'y-1/2, x-1/2, z-1/2'

loop_
_atom_site_label
_atom_site_type_symbol
_atom_site_fract_x
_atom_site_fract_y
_atom_site_fract_z
_atom_site_U_iso_or_equiv
_atom_site_adp_type
_atom_site_occupancy
_atom_site_symmetry_multiplicity
_atom_site_calc_flag
_atom_site_refinement_flags
C1 C 0.69207(11) 0.35471(12) 0.4231(3) 0.0460(6) Uani 1 1 d .
H1 H 0.7338 0.3704 0.4483 0.055 Uiso 1 1 calc R
C2 C 0.63068(12) 0.38057(14) 0.4692(3) 0.0573(8) Uani 1 1 d .
H2 H 0.6250 0.4146 0.5291 0.069 Uiso 1 1 calc R
C3 C 0.58165(11) 0.34553(11) 0.4081(3) 0.0453(6) Uani 1 1 d .
H3 H 0.5358 0.3515 0.4179 0.054 Uiso 1 1 calc R
C4 C 0.61356(9) 0.29806(10) 0.3266(2) 0.0308(4) Uani 1 1 d .
C5 C 0.58278(12) 0.2500 0.2500 0.0290(5) Uani 1 2 d S
C6 C 0.50798(12) 0.2500 0.2500 0.0299(5) Uani 1 2 d S
C7 C 0.47219(12) 0.2821(2) 0.1594(3) 0.0825(9) Uani 1 1 d .
H7 H 0.4941 0.3050 0.0938 0.099 Uiso 1 1 calc R
C8 C 0.40237(12) 0.2814(2) 0.1631(3) 0.0825(9) Uani 1 1 d .
H8 H 0.3792 0.3046 0.0997 0.099 Uiso 1 1 calc R
N1 N 0.68284(8) 0.30559(8) 0.34013(19) 0.0331(4) Uani 1 1 d .
N2 N 0.36841(10) 0.2500 0.2500 0.0298(5) Uani 1 2 d S
Cl1 Cl 0.2500 0.2500 0.49989(10) 0.0415(2) Uani 1 4 d S
Zn1 Zn 0.7500 0.2500 0.2500 0.03330(13) Uani 1 4 d S
Cd1 Cd 0.2500 0.2500 0.2500 0.02239(10) Uani 1 8 d S

loop_
_atom_site_aniso_label
_atom_site_aniso_U_11
_atom_site_aniso_U_22
_atom_site_aniso_U_33
_atom_site_aniso_U_23
_atom_site_aniso_U_13
_atom_site_aniso_U_12
C1 0.0242(10) 0.0383(12) 0.0756(17) -0.0139(12) -0.0117(11) 0.0007(9)
C2 0.0335(13) 0.0503(15) 0.088(2) -0.0325(14) -0.0070(13) 0.0086(11)
C3 0.0224(10) 0.0400(12) 0.0735(16) -0.0130(12) -0.0018(10) 0.0076(9)
C4 0.0144(8) 0.0298(10) 0.0481(12) -0.0019(9) -0.0023(8) 0.0032(7)
C5 0.0156(11) 0.0293(13) 0.0420(13) 0.0078(13) 0.000 0.000
C6 0.0173(11) 0.0299(13) 0.0425(14) -0.0036(13) 0.000 0.000
C7 0.0198(8) 0.135(2) 0.0931(15) 0.0798(16) -0.0075(9) -0.0116(11)
C8 0.0198(8) 0.135(2) 0.0931(15) 0.0798(16) -0.0075(9) -0.0116(11)
N1 0.0166(7) 0.0300(9) 0.0528(10) -0.0036(8) -0.0043(7) 0.0007(6)
N2 0.0159(9) 0.0271(11) 0.0465(12) 0.0063(11) 0.000 0.000
Cl1 0.0427(4) 0.0427(4) 0.0392(5) 0.000 0.000 0.000
Zn1 0.01405(19) 0.0336(2) 0.0522(3) 0.000 0.000 0.000
Cd1 0.01355(11) 0.01355(11) 0.0401(2) 0.000 0.000 0.000

loop_
_atom_type_symbol
_atom_type_description
_atom_type_scat_dispersion_real
_atom_type_scat_dispersion_imag
_atom_type_scat_source
C C 0.0033 0.0016 'International Tables Vol C Tables 4.2.6.8 and 6.1.1.4'
H H 0.0000 0.0000 'International Tables Vol C Tables 4.2.6.8 and 6.1.1.4'
N N 0.0061 0.0033 'International Tables Vol C Tables 4.2.6.8 and 6.1.1.4'
Cl Cl 0.1484 0.1585 'International Tables Vol C Tables 4.2.6.8 and 6.1.1.4'
Zn Zn 0.2839 1.4301 'International Tables Vol C Tables 4.2.6.8 and 6.1.1.4'
Cd Cd -0.8075 1.2024 'International Tables Vol C Tables 4.2.6.8 and 6.1.1.4'

loop_
_geom_angle_atom_site_label_1
_geom_angle_atom_site_label_2
_geom_angle_atom_site_label_3
_geom_angle
_geom_angle_site_symmetry_1
_geom_angle_site_symmetry_3
N1 C1 C2 111.78(19) . .
N1 C1 H1 124.1 . .
C2 C1 H1 124.1 . .
C3 C2 C1 106.2(2) . .
C3 C2 H2 126.9 . .
C1 C2 H2 126.9 . .
C2 C3 C4 107.26(19) . .
C2 C3 H3 126.4 . .
C4 C3 H3 126.4 . .
C5 C4 N1 124.69(19) . .
C5 C4 C3 127.03(18) . .
N1 C4 C3 108.23(18) . .
C4 C5 C4 127.5(2) . 6
C4 C5 C6 116.27(12) . .
C4 C5 C6 116.27(12) 6 .
C7 C6 C7 115.7(3) 6 .
C7 C6 C5 122.16(14) 6 .
C7 C6 C5 122.16(14) . .
C6 C7 C8 120.5(2) . .
C6 C7 H7 119.7 . .
C8 C7 H7 119.7 . .
N2 C8 C7 123.4(2) . .
N2 C8 H8 118.3 . .
C7 C8 H8 118.3 . .
C1 N1 C4 106.47(17) . .
C1 N1 Zn1 129.19(14) . .
C4 N1 Zn1 124.33(14) . .
C8 N2 C8 116.5(3) . 6
C8 N2 Cd1 121.74(14) . .
C8 N2 Cd1 121.74(14) 6 .
N1 Zn1 N1 94.48(9) 6 .
N1 Zn1 N1 123.61(11) 6 5_655
N1 Zn1 N1 111.62(10) . 5_655
N1 Zn1 N1 111.62(10) 6 2_655
N1 Zn1 N1 123.61(11) . 2_655
N1 Zn1 N1 94.48(9) 5_655 2_655
N2 Cd1 N2 180.0 4 3
N2 Cd1 N2 90.0 4 2
N2 Cd1 N2 90.0 3 2
N2 Cd1 N2 90.0 4 .
N2 Cd1 N2 90.0 3 .
N2 Cd1 N2 180.0 2 .
N2 Cd1 Cl1 90.0 4 .
N2 Cd1 Cl1 90.0 3 .
N2 Cd1 Cl1 90.0 2 .
N2 Cd1 Cl1 90.0 . .
N2 Cd1 Cl1 90.0 4 5
N2 Cd1 Cl1 90.0 3 5
N2 Cd1 Cl1 90.0 2 5
N2 Cd1 Cl1 90.0 . 5
Cl1 Cd1 Cl1 180.0 . 5

loop_
_geom_bond_atom_site_label_1
_geom_bond_atom_site_label_2
_geom_bond_distance
_geom_bond_site_symmetry_2
C1 N1 1.320(3) .
C1 C2 1.416(3) .
C1 H1 0.9300 .
C2 C3 1.362(3) .
C2 H2 0.9300 .
C3 C4 1.423(3) .
C3 H3 0.9300 .
C4 C5 1.392(2) .
C4 N1 1.402(2) .
C5 C4 1.392(2) 6
C5 C6 1.497(3) .
C6 C7 1.346(3) 6
C6 C7 1.346(3) .
C7 C8 1.398(3) .
C7 H7 0.9300 .
C8 N2 1.292(3) .
C8 H8 0.9300 .
N1 Zn1 1.9796(17) .
N2 C8 1.292(3) 6
N2 Cd1 2.370(2) .
Cl1 Cd1 2.5933(11) .
Zn1 N1 1.9796(17) 6
Zn1 N1 1.9796(17) 5_655
Zn1 N1 1.9796(17) 2_655
Cd1 N2 2.370(2) 4
Cd1 N2 2.370(2) 3
Cd1 N2 2.370(2) 2
Cd1 Cl1 2.5933(11) 5

loop_
_platon_squeeze_void_nr
_platon_squeeze_void_average_x
_platon_squeeze_void_average_y
_platon_squeeze_void_average_z
_platon_squeeze_void_volume
_platon_squeeze_void_count_electrons
_platon_squeeze_void_content
1 0.006 0.008 -0.010 1995 503 ' '
